data_4105220
loop_
_publ_author_name
'Kenji Sumida'
'Matthew R. Hill'
'Satoshi Horike'
'Anne Dailly'
'Jeffrey R. Long'

_publ_section_title
;
 Synthesis and Hydrogen Storage Properties of
 Be12(OH)12(1,3,5-benzenetribenzoate)4
;
_journal_name_full 'Journal of the American Chemical Society'
_journal_page_first 15120
_journal_page_last 15121
_journal_paper_doi 10.1021/ja9072707
_journal_volume 131
_journal_year 2009
_chemical_formula_moiety 'C54 H36 Be6 O18'
_chemical_formula_sum 'C54 H36 Be6 O18'
_chemical_formula_weight 1026.89
_chemical_melting_point_gt 500
_chemical_name_common BeBTB
_chemical_name_systematic
; 
 ? 
;
_space_group_IT_number 116
_symmetry_cell_setting tetragonal
_symmetry_space_group_name_Hall 'P -4 -2c'
_symmetry_space_group_name_H-M 'P -4 c 2'
_atom_sites_solution_hydrogens geom
_atom_sites_solution_primary direct
_atom_sites_solution_secondary difmap
_audit_creation_method SHELXL-97
_cell_angle_alpha 90.00
_cell_angle_beta 90.00
_cell_angle_gamma 90.00
_cell_formula_units_Z 8
_cell_length_a 24.3013(9)
_cell_length_b 24.3013(9)
_cell_length_c 54.570(3)
_cell_measurement_reflns_used 9824
_cell_measurement_temperature 100(2)
_cell_measurement_theta_max 107.835
_cell_measurement_theta_min 4.870
_cell_volume 32226(2)
_computing_cell_refinement 'Bruker APEX2 v. 2009.1'
_computing_data_collection 'Bruker APEX2 v. 2009.1'
_computing_data_reduction 'Bruker APEX2 v. 2009.1'
_computing_molecular_graphics ORTEP-32
_computing_publication_material CIFTAB
_computing_structure_refinement 'SHELXL-97 (Sheldrick, 2008)'
_computing_structure_solution 'SHELXS-97 (Sheldrick, 2008)'
_diffrn_ambient_temperature 100(2)
_diffrn_detector_area_resol_mean 8.366
_diffrn_measured_fraction_theta_full 0.999
_diffrn_measured_fraction_theta_max 0.999
_diffrn_measurement_device_type 'Bruker APEX-II CCD'
_diffrn_measurement_method '\f and \w scans'
_diffrn_radiation_monochromator 'HELIOS multilayer mirrors'
_diffrn_radiation_source 'microfocus rotating anode'
_diffrn_radiation_type CuK\a
_diffrn_radiation_wavelength 1.54178
_diffrn_reflns_av_R_equivalents 0.0257
_diffrn_reflns_av_sigmaI/netI 0.0164
_diffrn_reflns_limit_h_max 23
_diffrn_reflns_limit_h_min -21
_diffrn_reflns_limit_k_max 24
_diffrn_reflns_limit_k_min -24
_diffrn_reflns_limit_l_max 54
_diffrn_reflns_limit_l_min -54
_diffrn_reflns_number 157589
_diffrn_reflns_theta_full 50.46
_diffrn_reflns_theta_max 50.46
_diffrn_reflns_theta_min 1.62
_exptl_absorpt_coefficient_mu 0.259
_exptl_absorpt_correction_T_max 0.9451
_exptl_absorpt_correction_T_min 0.9380
_exptl_absorpt_correction_type multi-scan
_exptl_absorpt_process_details SADABS
_exptl_crystal_colour colorless
_exptl_crystal_density_diffrn 0.423
_exptl_crystal_description block-shaped
_exptl_crystal_F_000 4224
_exptl_crystal_size_max 0.25
_exptl_crystal_size_mid 0.22
_exptl_crystal_size_min 0.22
_platon_squeeze_details
;
;
_refine_diff_density_max 0.061
_refine_diff_density_min -0.229
_refine_diff_density_rms 0.012
_refine_ls_abs_structure_details 'Flack H D (1983), Acta Cryst. A39, 876-881'
_refine_ls_abs_structure_Flack 0.54(9)
_refine_ls_extinction_method none
_refine_ls_goodness_of_fit_ref 0.961
_refine_ls_hydrogen_treatment constr
_refine_ls_matrix_type full
_refine_ls_number_parameters 704
_refine_ls_number_reflns 16885
_refine_ls_number_restraints 0
_refine_ls_restrained_S_all 0.961
_refine_ls_R_factor_all 0.0363
_refine_ls_R_factor_gt 0.0315
_refine_ls_shift/su_max 0.001
_refine_ls_shift/su_mean 0.000
_refine_ls_structure_factor_coef Fsqd
_refine_ls_weighting_details 'calc w=1/[\s^2^(Fo^2^)+(0.0560P)^2^+0.0000P] where P=(Fo^2^+2Fc^2^)/3'
_refine_ls_weighting_scheme calc
_refine_ls_wR_factor_gt 0.0849
_refine_ls_wR_factor_ref 0.0863
_reflns_number_gt 14199
_reflns_number_total 16885
_reflns_threshold_expression >2sigma(I)
_cod_data_source_file ja9072707_si_002.cif
_cod_data_source_block shelxl
_cod_depositor_comments
;
The following automatic conversions were performed:

'_chemical_melting_point' tag was changed to
'_chemical_melting_point_gt' since the value was specified 'more
than' ('>') a certain temperature. The value '>500 K' was changed to
'500' - it should be numeric and without a unit designator.

Automatic conversion script
Id: cif_fix_values 1715 2011-07-08 13:25:40Z adriana 
;
_cod_original_cell_volume 32227(2)
_cod_original_sg_symbol_Hall 'P -4 -2 c'
_cod_database_code 4105220

loop_
_symmetry_equiv_pos_as_xyz
'x, y, z'
'-x, -y, z'
'-y, -x, -z+1/2'
'y, x, -z+1/2'
'-x, y, z+1/2'
'x, -y, z+1/2'
'-y, x, -z'
'y, -x, -z'

loop_
_atom_site_label
_atom_site_type_symbol
_atom_site_fract_x
_atom_site_fract_y
_atom_site_fract_z
_atom_site_U_iso_or_equiv
_atom_site_adp_type
_atom_site_occupancy
_atom_site_symmetry_multiplicity
_atom_site_calc_flag
_atom_site_refinement_flags
O17 O 0.93479(4) 0.23403(4) 0.24416(2) 0.0928(3) Uani 1 1 d .
O16 O 1.03367(4) 0.79816(5) 0.201135(17) 0.0932(3) Uani 1 1 d .
O2 O 1.33916(5) 0.60226(4) -0.022049(18) 0.1236(4) Uani 1 1 d .
H2 H 1.3574 0.6100 -0.0371 0.148 Uiso 1 1 calc R
O3 O 1.49760(4) 0.66249(4) 0.010973(17) 0.0820(3) Uani 1 1 d .
H3 H 1.5022 0.6313 0.0007 0.098 Uiso 1 1 calc R
O5 O 0.98385(3) 0.83801(4) 0.239714(16) 0.0736(3) Uani 1 1 d .
H5 H 0.9801 0.8674 0.2511 0.088 Uiso 1 1 calc R
O14 O 0.92096(4) 0.74951(4) 0.249295(19) 0.0977(3) Uani 1 1 d .
O7 O 1.44655(4) 0.70164(5) 0.049094(17) 0.0948(3) Uani 1 1 d .
O1 O 1.39196(5) 0.63746(5) 0.017314(18) 0.1149(4) Uani 1 1 d .
H1 H 1.3931 0.6059 0.0276 0.138 Uiso 1 1 calc R
O10 O 1.25241(4) 0.56146(4) -0.00146(2) 0.0961(3) Uani 1 1 d .
O18 O 0.86645(4) 0.19404(4) 0.263872(16) 0.0926(3) Uani 1 1 d .
O8 O 1.34361(5) 0.70607(5) -0.01226(2) 0.1215(4) Uani 1 1 d .
O13 O 0.83901(5) 0.77339(5) 0.26231(2) 0.1089(4) Uani 1 1 d .
C52 C 1.48614(7) 0.75056(7) 0.08155(3) 0.0841(5) Uani 1 1 d .
O9 O 1.42121(5) 0.73643(4) 0.00505(2) 0.0947(3) Uani 1 1 d .
C44 C 0.88881(6) 0.28629(6) 0.27338(2) 0.0778(4) Uani 1 1 d .
C2 C 1.19723(7) 0.61142(8) 0.02578(3) 0.1053(5) Uani 1 1 d .
C45 C 0.89621(6) 0.23455(6) 0.25997(2) 0.0664(4) Uani 1 1 d .
O6 O 0.91170(4) 0.13399(4) 0.230646(16) 0.0895(3) Uani 1 1 d .
H6 H 0.9138 0.1027 0.2202 0.107 Uiso 1 1 calc R
C17 C 0.79616(7) 0.62774(8) 0.02236(3) 0.0983(5) Uani 1 1 d .
O15 O 0.94786(5) 0.77374(5) 0.204605(19) 0.1230(5) Uani 1 1 d .
O11 O 1.28505(5) 0.63858(5) 0.015161(19) 0.1119(4) Uani 1 1 d .
C42 C 0.91474(8) 0.37817(7) 0.28366(3) 0.1140(6) Uani 1 1 d .
H29 H 0.9396 0.4080 0.2817 0.137 Uiso 1 1 calc R
C41 C 0.87064(7) 0.38308(6) 0.29971(3) 0.0943(5) Uani 1 1 d .
C38 C 0.83560(8) 0.43627(7) 0.33509(3) 0.1210(7) Uani 1 1 d .
H28 H 0.8294 0.4019 0.3429 0.145 Uiso 1 1 calc R
C48 C 0.79893(8) 0.48429(7) 0.37249(3) 0.1032(6) Uani 1 1 d .
Be1 Be 1.34227(11) 0.64394(11) -0.00068(4) 0.1034(8) Uani 1 1 d .
C33 C 0.90807(8) 0.59729(7) 0.28512(3) 0.1151(6) Uani 1 1 d .
H24 H 0.9360 0.5701 0.2838 0.138 Uiso 1 1 calc R
C37 C 0.85867(7) 0.43611(7) 0.31200(3) 0.0985(5) Uani 1 1 d .
C29 C 0.87365(7) 0.68762(7) 0.27419(3) 0.0896(5) Uani 1 1 d .
C4 C 1.10506(8) 0.58492(8) 0.03478(3) 0.1144(6) Uani 1 1 d .
H10 H 1.0751 0.5604 0.0323 0.137 Uiso 1 1 calc R
C23 C 0.99177(7) 0.75234(7) 0.16825(3) 0.0916(5) Uani 1 1 d .
C47 C 0.83503(8) 0.33992(7) 0.30172(3) 0.1206(7) Uani 1 1 d .
H32 H 0.8036 0.3438 0.3119 0.145 Uiso 1 1 calc R
C1 C 1.24904(7) 0.60300(8) 0.01128(3) 0.0919(5) Uani 1 1 d .
Be2 Be 1.43937(10) 0.67969(9) 0.01928(4) 0.0868(7) Uani 1 1 d .
C34 C 0.91265(7) 0.64718(8) 0.27261(3) 0.1015(5) Uani 1 1 d .
H25 H 0.9441 0.6533 0.2626 0.122 Uiso 1 1 calc R
C26 C 0.99141(8) 0.77566(7) 0.19260(3) 0.0889(5) Uani 1 1 d .
C6 C 1.14362(8) 0.66601(8) 0.05271(3) 0.1255(7) Uani 1 1 d .
H8 H 1.1396 0.6978 0.0627 0.151 Uiso 1 1 calc R
C13 C 1.04598(9) 0.66532(9) 0.08606(4) 0.1356(8) Uani 1 1 d .
H12 H 1.0795 0.6726 0.0944 0.163 Uiso 1 1 calc R
C39 C 0.82103(9) 0.48352(7) 0.34750(4) 0.1303(8) Uani 1 1 d .
C31 C 0.82229(8) 0.62740(7) 0.30070(3) 0.1221(7) Uani 1 1 d .
H23 H 0.7907 0.6205 0.3105 0.147 Uiso 1 1 calc R
C5 C 1.09822(8) 0.62897(10) 0.04996(3) 0.1248(7) Uani 1 1 d .
C7 C 1.19200(8) 0.65644(8) 0.04137(3) 0.1173(6) Uani 1 1 d .
H7 H 1.2224 0.6803 0.0440 0.141 Uiso 1 1 calc R
C19 C 0.88485(7) 0.59484(8) 0.03224(3) 0.1084(6) Uani 1 1 d .
H17 H 0.9125 0.5674 0.0307 0.130 Uiso 1 1 calc R
C43 C 0.92274(7) 0.33039(6) 0.27062(3) 0.0951(5) Uani 1 1 d .
H30 H 0.9526 0.3281 0.2594 0.114 Uiso 1 1 calc R
C30 C 0.82575(8) 0.67811(7) 0.28814(3) 0.1203(7) Uani 1 1 d .
H22 H 0.7971 0.7046 0.2891 0.144 Uiso 1 1 calc R
C14 C 0.89428(7) 0.63948(9) 0.04677(3) 0.1105(6) Uani 1 1 d .
C25 C 1.03864(9) 0.72972(11) 0.13053(3) 0.1682(11) Uani 1 1 d .
H21 H 1.0721 0.7281 0.1215 0.202 Uiso 1 1 calc R
C8 C 1.04585(8) 0.64109(9) 0.06189(4) 0.1263(7) Uani 1 1 d .
O4 O 0.87822(4) 0.83782(6) 0.229363(19) 0.1294(5) Uani 1 1 d .
H4 H 0.8724 0.8615 0.2158 0.155 Uiso 1 1 calc R
C36 C 0.86693(8) 0.48522(7) 0.30126(3) 0.1154(6) Uani 1 1 d .
H27 H 0.8822 0.4858 0.2852 0.138 Uiso 1 1 calc R
C32 C 0.86182(9) 0.58815(7) 0.29953(3) 0.1160(7) Uani 1 1 d .
C9 C 0.99634(7) 0.63232(8) 0.04950(4) 0.1168(7) Uani 1 1 d .
H11 H 0.9970 0.6157 0.0337 0.140 Uiso 1 1 calc R
C10 C 0.94713(9) 0.64708(9) 0.05955(4) 0.1266(7) Uani 1 1 d .
C3 C 1.15381(8) 0.57501(8) 0.02294(3) 0.1135(6) Uani 1 1 d .
H9 H 1.1578 0.5434 0.0129 0.136 Uiso 1 1 calc R
C11 C 0.94516(9) 0.67131(8) 0.08504(3) 0.1322(7) Uani 1 1 d .
H13 H 0.9116 0.6816 0.0927 0.159 Uiso 1 1 calc R
C46 C 0.84294(7) 0.29067(6) 0.28945(3) 0.1051(6) Uani 1 1 d .
H31 H 0.8184 0.2606 0.2917 0.126 Uiso 1 1 calc R
Be3 Be 1.30554(10) 0.54652(10) -0.01893(4) 0.0903(7) Uani 1 1 d .
C35 C 0.85457(8) 0.53396(7) 0.31210(3) 0.1076(6) Uani 1 1 d .
C40 C 0.83102(8) 0.53350(7) 0.33449(3) 0.1172(7) Uani 1 1 d .
H26 H 0.8208 0.5674 0.3418 0.141 Uiso 1 1 calc R
C18 C 0.83658(7) 0.58879(7) 0.01988(3) 0.1080(6) Uani 1 1 d .
H16 H 0.8309 0.5578 0.0096 0.130 Uiso 1 1 calc R
C27 C 1.38069(9) 0.74203(7) -0.00857(3) 0.1052(6) Uani 1 1 d .
C12 C 0.99619(9) 0.67756(8) 0.09662(4) 0.1233(7) Uani 1 1 d .
Be4 Be 0.93268(9) 0.80160(9) 0.23072(3) 0.0826(6) Uani 1 1 d .
C54 C 1.48877(7) 0.72288(6) 0.05665(3) 0.0709(4) Uani 1 1 d .
C20 C 0.99520(8) 0.70502(9) 0.12151(4) 0.1181(7) Uani 1 1 d .
C15 C 0.85210(9) 0.67768(9) 0.04970(3) 0.1266(7) Uani 1 1 d .
H14 H 0.8565 0.7080 0.0605 0.152 Uiso 1 1 calc R
C21 C 0.95230(9) 0.69708(13) 0.13663(4) 0.2038(14) Uani 1 1 d .
H18 H 0.9227 0.6744 0.1314 0.245 Uiso 1 1 calc R
Be5 Be 0.83479(8) 0.83479(8) 0.2500 0.0764(8) Uani 1 2 d S
C22 C 0.95013(8) 0.72123(12) 0.15974(4) 0.2007(14) Uani 1 1 d .
H19 H 0.9186 0.7156 0.1697 0.241 Uiso 1 1 calc R
C49 C 0.76666(10) 0.44172(8) 0.38022(3) 0.1429(9) Uani 1 1 d .
H36 H 0.7603 0.4111 0.3698 0.172 Uiso 1 1 calc R
C50 C 0.80657(11) 0.52644(9) 0.38728(4) 0.1689(10) Uani 1 1 d .
H33 H 0.8289 0.5566 0.3823 0.203 Uiso 1 1 calc R
Be6 Be 0.95598(8) 0.17973(8) 0.22760(3) 0.0738(6) Uani 1 1 d .
C24 C 1.03823(8) 0.75827(9) 0.15273(3) 0.1237(7) Uani 1 1 d .
H20 H 1.0683 0.7811 0.1573 0.148 Uiso 1 1 calc R
Be7 Be 0.86354(8) 0.13646(8) 0.2500 0.0631(7) Uani 1 2 d S
O12 O 1.27488(5) 0.53303(5) -0.04577(2) 0.1170(4) Uani 1 1 d .
C28 C 0.87878(7) 0.74001(7) 0.26115(3) 0.0809(5) Uani 1 1 d .
C53 C 1.52629(9) 0.78021(10) 0.08855(3) 0.1436(8) Uani 1 1 d .
H35 H 1.5568 0.7854 0.0779 0.172 Uiso 1 1 calc R
C51 C 1.44334(8) 0.74266(10) 0.09602(3) 0.1438(9) Uani 1 1 d .
H34 H 1.4134 0.7208 0.0905 0.173 Uiso 1 1 calc R
C16 C 0.80381(8) 0.67108(8) 0.03676(4) 0.1343(8) Uani 1 1 d .
H15 H 0.7756 0.6980 0.0382 0.161 Uiso 1 1 calc R

loop_
_atom_site_aniso_label
_atom_site_aniso_U_11
_atom_site_aniso_U_22
_atom_site_aniso_U_33
_atom_site_aniso_U_23
_atom_site_aniso_U_13
_atom_site_aniso_U_12
O17 0.0959(8) 0.0626(6) 0.1200(8) -0.0094(6) 0.0472(7) -0.0012(5)
O16 0.0788(8) 0.1316(9) 0.0691(7) -0.0178(6) -0.0159(6) 0.0029(6)
O2 0.1913(12) 0.1038(9) 0.0758(7) -0.0259(6) 0.0391(7) -0.0590(8)
O3 0.0900(8) 0.0846(7) 0.0714(7) 0.0080(5) 0.0097(5) 0.0098(6)
O5 0.0714(7) 0.0769(6) 0.0725(6) -0.0030(5) 0.0001(5) -0.0036(5)
O14 0.1009(8) 0.0981(8) 0.0939(7) 0.0078(6) 0.0339(7) -0.0338(6)
O7 0.0648(7) 0.1438(10) 0.0758(7) -0.0056(6) 0.0019(6) 0.0054(7)
O1 0.1159(9) 0.1333(10) 0.0956(8) 0.0311(7) -0.0124(7) -0.0448(8)
O10 0.0888(8) 0.0803(8) 0.1194(8) -0.0475(7) -0.0040(6) -0.0028(6)
O18 0.1230(9) 0.0658(7) 0.0890(7) -0.0068(6) 0.0521(6) -0.0261(6)
O8 0.1444(11) 0.0977(9) 0.1225(9) 0.0069(7) -0.0645(8) -0.0372(8)
O13 0.1197(10) 0.0774(8) 0.1297(9) -0.0131(7) 0.0462(8) -0.0076(7)
C52 0.0613(11) 0.1209(14) 0.0702(12) 0.0008(10) 0.0009(9) -0.0191(9)
O9 0.0968(8) 0.0831(8) 0.1040(8) 0.0001(6) -0.0420(7) -0.0109(6)
C44 0.0829(11) 0.0674(11) 0.0832(10) 0.0046(8) 0.0394(8) -0.0033(8)
C2 0.0784(13) 0.1129(14) 0.1246(14) -0.0406(12) -0.0191(11) -0.0038(11)
C45 0.0784(11) 0.0577(10) 0.0632(9) -0.0071(8) 0.0306(8) 0.0135(8)
O6 0.0841(7) 0.0882(7) 0.0963(7) -0.0376(5) 0.0200(5) -0.0190(6)
C17 0.0603(11) 0.1277(16) 0.1068(13) -0.0467(12) -0.0015(9) -0.0047(11)
O15 0.0999(9) 0.1945(14) 0.0747(7) -0.0181(7) 0.0075(7) -0.0656(8)
O11 0.1039(9) 0.1188(9) 0.1129(8) -0.0579(7) 0.0068(7) -0.0350(7)
C42 0.1213(15) 0.0660(12) 0.1549(16) -0.0298(11) 0.0642(13) -0.0149(10)
C41 0.1186(14) 0.0618(11) 0.1024(12) -0.0059(9) 0.0530(11) -0.0053(10)
C38 0.193(2) 0.0605(12) 0.1096(14) -0.0217(10) 0.0536(13) -0.0155(11)
C48 0.1514(16) 0.0692(12) 0.0889(13) -0.0231(10) 0.0630(12) -0.0177(11)
Be1 0.123(2) 0.111(2) 0.0760(16) 0.0114(14) -0.0002(14) -0.0447(15)
C33 0.1333(17) 0.0704(13) 0.1418(15) 0.0006(11) 0.0490(13) -0.0067(11)
C37 0.1306(15) 0.0695(12) 0.0952(12) -0.0149(10) 0.0582(11) -0.0103(9)
C29 0.0894(12) 0.0690(12) 0.1104(12) -0.0231(10) 0.0507(10) -0.0158(10)
C4 0.0784(14) 0.1303(16) 0.1346(15) -0.0603(13) -0.0216(11) -0.0052(11)
C23 0.0969(14) 0.1083(13) 0.0695(11) -0.0257(10) -0.0046(10) -0.0166(10)
C47 0.1593(18) 0.0733(12) 0.1291(14) -0.0269(11) 0.0893(13) -0.0089(12)
C1 0.0736(13) 0.1079(15) 0.0943(12) -0.0188(11) -0.0049(10) -0.0194(11)
Be2 0.118(2) 0.0784(15) 0.0640(12) 0.0014(11) -0.0248(12) 0.0053(13)
C34 0.1038(14) 0.0902(14) 0.1106(13) -0.0060(11) 0.0503(10) -0.0281(12)
C26 0.0807(14) 0.1127(13) 0.0734(13) 0.0095(10) -0.0012(10) -0.0244(10)
C6 0.0894(14) 0.1476(18) 0.1396(16) -0.0819(14) -0.0119(13) -0.0050(13)
C13 0.1004(16) 0.179(2) 0.1280(16) -0.0827(15) 0.0166(13) -0.0149(13)
C39 0.200(2) 0.0577(12) 0.1327(16) -0.0080(12) 0.0717(15) -0.0211(11)
C31 0.1462(17) 0.0512(11) 0.1691(17) -0.0101(11) 0.1001(14) -0.0083(11)
C5 0.0887(15) 0.164(2) 0.1217(15) -0.0692(14) -0.0152(12) 0.0094(14)
C7 0.0821(14) 0.1244(16) 0.1456(16) -0.0735(13) 0.0013(12) -0.0090(11)
C19 0.0870(14) 0.1249(16) 0.1133(13) -0.0662(12) -0.0156(11) 0.0148(11)
C43 0.0927(12) 0.0672(11) 0.1253(13) -0.0006(10) 0.0457(10) -0.0120(9)
C30 0.1481(18) 0.0823(14) 0.1305(14) -0.0138(11) 0.0762(13) -0.0113(11)
C14 0.0767(13) 0.1321(16) 0.1228(14) -0.0461(13) 0.0084(11) 0.0061(12)
C25 0.1006(17) 0.297(3) 0.1066(15) -0.1120(18) -0.0106(12) 0.0073(17)
C8 0.0801(14) 0.1548(19) 0.1439(17) -0.0617(14) -0.0081(13) -0.0100(12)
O4 0.0712(8) 0.2200(14) 0.0971(7) 0.0697(8) 0.0012(6) 0.0121(8)
C36 0.1785(19) 0.0764(14) 0.0912(12) 0.0023(11) 0.0585(13) -0.0220(12)
C32 0.1582(18) 0.0621(12) 0.1276(14) -0.0091(10) 0.0906(14) -0.0161(12)
C9 0.0705(13) 0.1478(17) 0.1321(16) -0.0795(13) 0.0046(11) 0.0015(11)
C10 0.0990(16) 0.1518(18) 0.1290(16) -0.0676(14) -0.0222(13) -0.0051(13)
C3 0.0765(13) 0.1187(15) 0.1453(16) -0.0638(12) 0.0001(12) -0.0179(12)
C11 0.1121(16) 0.1556(19) 0.1288(16) -0.0664(14) -0.0114(13) -0.0011(13)
C46 0.1319(15) 0.0760(12) 0.1073(12) -0.0112(10) 0.0724(11) -0.0189(10)
Be3 0.1097(18) 0.0841(17) 0.0770(14) -0.0271(12) 0.0144(13) -0.0163(14)
C35 0.1491(16) 0.0755(13) 0.0984(13) -0.0185(11) 0.0633(12) -0.0078(10)
C40 0.1764(19) 0.0660(12) 0.1093(13) -0.0265(10) 0.0707(13) 0.0026(11)
C18 0.0805(13) 0.1038(14) 0.1395(15) -0.0558(12) -0.0086(12) 0.0145(11)
C27 0.1245(17) 0.0863(15) 0.1048(14) -0.0289(12) 0.0002(12) -0.0182(12)
C12 0.1222(18) 0.1476(18) 0.1001(15) -0.0621(13) -0.0143(13) -0.0175(13)
Be4 0.0749(15) 0.1046(17) 0.0682(13) -0.0001(12) -0.0097(11) -0.0159(12)
C54 0.0770(13) 0.0763(11) 0.0593(11) -0.0026(8) 0.0051(9) -0.0036(9)
C20 0.0894(15) 0.1588(18) 0.1062(16) -0.0342(13) -0.0060(12) -0.0304(12)
C15 0.1034(16) 0.1465(18) 0.1299(16) -0.0746(13) -0.0058(13) 0.0038(14)
C21 0.1068(18) 0.338(4) 0.166(2) -0.141(2) 0.0394(17) -0.083(2)
Be5 0.0752(12) 0.0752(12) 0.0788(18) -0.0073(11) 0.0073(11) -0.0111(15)
C22 0.0938(16) 0.367(4) 0.1413(18) -0.126(2) 0.0275(13) -0.110(2)
C49 0.251(3) 0.0696(13) 0.1086(14) -0.0263(10) 0.0681(15) -0.0206(14)
C50 0.249(3) 0.1126(18) 0.1448(18) -0.0348(16) 0.0847(19) -0.0613(17)
Be6 0.0810(15) 0.0774(14) 0.0628(12) -0.0230(10) 0.0031(10) -0.0139(11)
C24 0.1009(15) 0.173(2) 0.0972(13) 0.0009(13) -0.0058(12) -0.0216(13)
Be7 0.0713(11) 0.0713(11) 0.0466(14) 0.0190(9) 0.0190(9) -0.0038(13)
O12 0.1518(11) 0.0951(9) 0.1041(8) -0.0395(7) -0.0460(7) 0.0266(7)
C28 0.0996(14) 0.0711(12) 0.0720(10) -0.0060(9) 0.0361(9) -0.0219(10)
C53 0.0959(16) 0.239(3) 0.0962(14) -0.0659(15) 0.0353(11) -0.0123(16)
C51 0.0824(14) 0.248(3) 0.1009(13) -0.0773(15) 0.0093(11) -0.0172(14)
C16 0.0950(16) 0.1457(19) 0.1623(18) -0.0898(16) 0.0051(14) 0.0174(12)

loop_
_atom_type_symbol
_atom_type_description
_atom_type_scat_dispersion_real
_atom_type_scat_dispersion_imag
_atom_type_scat_source
C C 0.0181 0.0091 'International Tables Vol C Tables 4.2.6.8 and 6.1.1.4'
Be Be 0.0038 0.0014 'International Tables Vol C Tables 4.2.6.8 and 6.1.1.4'
O O 0.0492 0.0322 'International Tables Vol C Tables 4.2.6.8 and 6.1.1.4'
H H 0.0000 0.0000 'International Tables Vol C Tables 4.2.6.8 and 6.1.1.4'

loop_
_geom_angle_atom_site_label_1
_geom_angle_atom_site_label_2
_geom_angle_atom_site_label_3
_geom_angle
_geom_angle_site_symmetry_1
_geom_angle_site_symmetry_3
C45 O17 Be6 126.70(11) . .
C26 O16 Be6 128.75(14) . 2_765
Be1 O2 Be3 120.13(12) . .
Be3 O3 Be2 120.42(14) 8_675 .
Be4 O5 Be6 114.68(13) . 2_765
C28 O14 Be4 127.62(14) . .
C54 O7 Be2 122.41(13) . .
Be2 O1 Be1 123.50(13) . .
C1 O10 Be3 124.15(13) . .
C45 O18 Be7 129.93(9) . .
C27 O8 Be1 125.94(16) . .
C28 O13 Be5 127.72(13) . .
C53 C52 C51 120.48(17) . .
C53 C52 C54 119.21(16) . .
C51 C52 C54 120.28(16) . .
C27 O9 Be2 126.04(14) . .
C43 C44 C46 118.97(14) . .
C43 C44 C45 123.09(13) . .
C46 C44 C45 117.92(13) . .
C3 C2 C7 120.05(17) . .
C3 C2 C1 119.52(17) . .
C7 C2 C1 120.40(17) . .
O18 C45 O17 122.52(12) . .
O18 C45 C44 121.58(12) . .
O17 C45 C44 115.91(13) . .
Be6 O6 Be7 123.87(10) . .
C16 C17 C18 120.40(17) . .
C16 C17 C27 121.20(18) . 8_575
C18 C17 C27 118.38(17) . 8_575
C26 O15 Be4 129.81(13) . .
C1 O11 Be1 123.99(14) . .
C43 C42 C41 120.51(15) . .
C47 C41 C42 118.29(15) . .
C47 C41 C37 120.51(15) . .
C42 C41 C37 120.78(15) . .
C37 C38 C39 123.74(16) . .
C50 C48 C49 118.75(17) . .
C50 C48 C39 121.89(18) . .
C49 C48 C39 119.24(16) . .
O2 Be1 O1 116.4(2) . .
O2 Be1 O8 108.29(13) . .
O1 Be1 O8 108.65(14) . .
O2 Be1 O11 107.67(14) . .
O1 Be1 O11 108.38(13) . .
O8 Be1 O11 107.05(19) . .
O2 Be1 Be3 30.40(8) . .
O1 Be1 Be3 113.30(16) . .
O8 Be1 Be3 131.92(13) . .
O11 Be1 Be3 81.13(10) . .
C32 C33 C34 118.68(17) . .
C36 C37 C38 117.16(15) . .
C36 C37 C41 123.03(15) . .
C38 C37 C41 119.74(15) . .
C34 C29 C30 119.22(16) . .
C34 C29 C28 122.35(15) . .
C30 C29 C28 118.39(16) . .
C5 C4 C3 121.97(17) . .
C22 C23 C24 116.68(16) . .
C22 C23 C26 122.24(18) . .
C24 C23 C26 120.95(16) . .
C41 C47 C46 122.52(15) . .
O10 C1 O11 128.22(16) . .
O10 C1 C2 117.79(16) . .
O11 C1 C2 113.83(16) . .
O3 Be2 O1 118.87(15) . .
O3 Be2 O9 109.55(15) . .
O1 Be2 O9 108.89(15) . .
O3 Be2 O7 105.59(14) . .
O1 Be2 O7 110.30(15) . .
O9 Be2 O7 102.36(12) . .
O3 Be2 Be3 29.16(8) . 8_675
O1 Be2 Be3 145.90(15) . 8_675
O9 Be2 Be3 98.52(12) . 8_675
O7 Be2 Be3 82.20(10) . 8_675
C29 C34 C33 122.55(16) . .
O15 C26 O16 121.16(16) . .
O15 C26 C23 118.30(16) . .
O16 C26 C23 120.53(16) . .
C7 C6 C5 121.01(17) . .
C12 C13 C8 118.02(18) . .
C38 C39 C40 114.85(16) . .
C38 C39 C48 124.17(17) . .
C40 C39 C48 120.94(16) . .
C32 C31 C30 123.28(16) . .
C4 C5 C6 117.60(18) . .
C4 C5 C8 122.38(19) . .
C6 C5 C8 119.88(19) . .
C6 C7 C2 119.71(17) . .
C18 C19 C14 121.27(17) . .
C44 C43 C42 121.46(15) . .
C29 C30 C31 117.01(17) . .
C19 C14 C15 118.27(17) . .
C19 C14 C10 121.45(18) . .
C15 C14 C10 120.27(19) . .
C20 C25 C24 123.2(2) . .
C9 C8 C13 120.42(18) . .
C9 C8 C5 120.29(18) . .
C13 C8 C5 119.18(18) . .
Be5 O4 Be4 120.51(10) . .
C37 C36 C35 123.47(16) . .
C31 C32 C33 119.19(17) . .
C31 C32 C35 120.97(16) . .
C33 C32 C35 119.71(17) . .
C10 C9 C8 121.37(18) . .
C9 C10 C14 122.77(17) . .
C9 C10 C11 120.03(18) . .
C14 C10 C11 117.19(18) . .
C4 C3 C2 119.55(17) . .
C12 C11 C10 115.45(18) . .
C47 C46 C44 118.13(14) . .
O3 Be3 O2 116.38(17) 7_745 .
O3 Be3 O10 114.69(15) 7_745 .
O2 Be3 O10 106.09(14) . .
O3 Be3 O12 109.36(14) 7_745 .
O2 Be3 O12 107.54(15) . .
O10 Be3 O12 101.56(15) . .
O3 Be3 Be2 30.42(8) 7_745 7_745
O2 Be3 Be2 140.58(15) . 7_745
O10 Be3 Be2 109.27(12) . 7_745
O12 Be3 Be2 81.98(10) . 7_745
O3 Be3 Be1 114.72(14) 7_745 .
O2 Be3 Be1 29.47(7) . .
O10 Be3 Be1 81.56(10) . .
O12 Be3 Be1 129.53(14) . .
Be2 Be3 Be1 145.12(13) 7_745 .
C40 C35 C36 118.75(16) . .
C40 C35 C32 118.22(16) . .
C36 C35 C32 122.86(15) . .
C35 C40 C39 121.98(15) . .
C19 C18 C17 119.61(16) . .
O9 C27 O8 125.57(18) . .
O9 C27 C17 119.68(16) . 7_755
O8 C27 C17 114.74(19) . 7_755
C13 C12 C11 124.58(18) . .
C13 C12 C20 119.11(18) . .
C11 C12 C20 116.02(19) . .
O4 Be4 O5 110.74(15) . .
O4 Be4 O15 112.29(13) . .
O5 Be4 O15 108.86(13) . .
O4 Be4 O14 108.06(13) . .
O5 Be4 O14 111.73(12) . .
O15 Be4 O14 105.05(14) . .
O7 C54 O12 126.20(15) . 8_675
O7 C54 C52 117.06(15) . .
O12 C54 C52 116.72(15) 8_675 .
C25 C20 C21 117.4(2) . .
C25 C20 C12 121.7(2) . .
C21 C20 C12 120.01(19) . .
C16 C15 C14 119.37(17) . .
C20 C21 C22 121.7(2) . .
O4 Be5 O4 117.8(2) . 4
O4 Be5 O13 108.67(6) . 4
O4 Be5 O13 107.41(6) 4 4
O4 Be5 O13 107.41(6) . .
O4 Be5 O13 108.67(6) 4 .
O13 Be5 O13 106.36(18) 4 .
C23 C22 C21 121.42(19) . .
C48 C49 C51 119.76(17) . 4_545
C48 C50 C53 119.18(19) . 4_545
O6 Be6 O16 117.14(13) . 2_765
O6 Be6 O5 112.37(14) . 2_765
O16 Be6 O5 108.39(13) 2_765 2_765
O6 Be6 O17 106.96(13) . .
O16 Be6 O17 106.07(13) 2_765 .
O5 Be6 O17 105.03(10) 2_765 .
C25 C24 C23 118.26(18) . .
O6 Be7 O6 113.06(18) . 3_665
O6 Be7 O18 109.39(5) . 3_665
O6 Be7 O18 108.59(5) 3_665 3_665
O6 Be7 O18 108.59(5) . .
O6 Be7 O18 109.39(5) 3_665 .
O18 Be7 O18 107.69(17) 3_665 .
C54 O12 Be3 124.99(14) 7_745 .
O14 C28 O13 122.78(16) . .
O14 C28 C29 119.24(16) . .
O13 C28 C29 117.97(14) . .
C52 C53 C50 121.31(18) . 4_655
C52 C51 C49 120.49(18) . 4_655
C17 C16 C15 120.97(18) . .

loop_
_geom_bond_atom_site_label_1
_geom_bond_atom_site_label_2
_geom_bond_distance
_geom_bond_site_symmetry_2
O17 C45 1.2742(14) .
O17 Be6 1.680(2) .
O16 C26 1.2530(17) .
O16 Be6 1.561(2) 2_765
O2 Be1 1.547(3) .
O2 Be3 1.591(2) .
O3 Be3 1.485(3) 8_675
O3 Be2 1.544(3) .
O5 Be4 1.603(2) .
O5 Be6 1.662(2) 2_765
O14 C28 1.2339(16) .
O14 Be4 1.646(2) .
O7 C54 1.2203(16) .
O7 Be2 1.721(2) .
O1 Be2 1.547(3) .
O1 Be1 1.564(3) .
O10 C1 1.2284(18) .
O10 Be3 1.645(2) .
O18 C45 1.2399(15) .
O18 Be7 1.5926(18) .
O8 C27 1.2713(19) .
O8 Be1 1.637(3) .
O13 C28 1.2633(18) .
O13 Be5 1.640(2) .
C52 C53 1.272(2) .
C52 C51 1.320(2) .
C52 C54 1.517(2) .
O9 C27 1.241(2) .
O9 Be2 1.643(2) .
C44 C43 1.3607(19) .
C44 C46 1.4222(18) .
C44 C45 1.4658(18) .
C2 C3 1.386(2) .
C2 C7 1.392(2) .
C2 C1 1.501(2) .
O6 Be6 1.556(2) .
O6 Be7 1.5776(17) .
C17 C16 1.327(2) .
C17 C18 1.371(2) .
C17 C27 1.529(2) 8_575
O15 C26 1.2456(18) .
O15 Be4 1.620(2) .
O11 C1 1.2482(18) .
O11 Be1 1.642(3) .
C42 C43 1.3755(19) .
C42 C41 1.389(2) .
C41 C47 1.364(2) .
C41 C37 1.482(2) .
C38 C37 1.379(2) .
C38 C39 1.380(2) .
C48 C50 1.317(2) .
C48 C49 1.365(2) .
C48 C39 1.466(2) .
Be1 Be3 2.719(3) .
C33 C32 1.390(2) .
C33 C34 1.396(2) .
C37 C36 1.345(2) .
C29 C34 1.368(2) .
C29 C30 1.410(2) .
C29 C28 1.464(2) .
C4 C5 1.364(2) .
C4 C3 1.371(2) .
C23 C22 1.346(2) .
C23 C24 1.419(2) .
C23 C26 1.445(2) .
C47 C46 1.385(2) .
Be2 Be3 2.629(3) 8_675
C6 C7 1.349(2) .
C6 C5 1.432(3) .
C13 C12 1.373(2) .
C13 C8 1.444(2) .
C39 C40 1.427(2) .
C31 C32 1.355(2) .
C31 C30 1.413(2) .
C5 C8 1.460(2) .
C19 C18 1.361(2) .
C19 C14 1.363(2) .
C14 C15 1.392(2) .
C14 C10 1.473(2) .
C25 C20 1.310(2) .
C25 C24 1.396(2) .
C8 C9 1.397(2) .
O4 Be5 1.5451(17) .
O4 Be4 1.591(2) .
C36 C35 1.358(2) .
C32 C35 1.495(2) .
C9 C10 1.364(2) .
C10 C11 1.511(2) .
C11 C12 1.400(2) .
Be3 O3 1.485(3) 7_745
Be3 O12 1.676(2) .
Be3 Be2 2.629(3) 7_745
C35 C40 1.3495(19) .
C27 C17 1.529(2) 7_755
C12 C20 1.514(3) .
C54 O12 1.2301(16) 8_675
C20 C21 1.343(2) .
C15 C16 1.379(2) .
C21 C22 1.392(2) .
Be5 O4 1.5452(17) 4
Be5 O13 1.639(2) 4
C49 C51 1.422(2) 4_545
C50 C53 1.466(2) 4_545
Be6 O16 1.561(2) 2_765
Be6 O5 1.662(2) 2_765
Be7 O6 1.5777(17) 3_665
Be7 O18 1.5926(18) 3_665
O12 C54 1.2300(16) 7_745
C53 C50 1.466(2) 4_655
C51 C49 1.422(2) 4_655

loop_
_platon_squeeze_void_nr
_platon_squeeze_void_average_x
_platon_squeeze_void_average_y
_platon_squeeze_void_average_z
_platon_squeeze_void_volume
_platon_squeeze_void_count_electrons
_platon_squeeze_void_content
1 -0.013 -0.005 -0.001 25048 403 ' '
